data_7209358
loop_
_publ_author_name
'Teske, C.L.'

_publ_section_title
;
 Darstellung und Kristallstruktur von Silber-Barium-Thiogermanat(IV): Ag2
 Ba Ge S4
;
_journal_name_full
;
Zeitschrift fuer Naturforschung, Teil B. Anorganische Chemie, Organische
 Chemie (33,1978-41,1986)
;
_journal_page_first 544
_journal_page_last 547
_journal_volume 34
_journal_year 1979
_chemical_formula_sum 'Ag2 Ba Ge S4'
_space_group_IT_number 121
_symmetry_space_group_name_Hall 'I -4 2'
_symmetry_space_group_name_H-M 'I -4 2 m'
_cell_angle_alpha 90
_cell_angle_beta 90
_cell_angle_gamma 90
_cell_formula_units_Z 2
_cell_length_a 6.828
_cell_length_b 6.828
_cell_length_c 8.017
_cell_volume 373.765
_citation_journal_id_ASTM ZNBAD2
_cod_data_source_file silver2-3_15.cif
_cod_data_source_block Ag2Ba1Ge1S4
_cod_original_cell_volume 373.7653
_cod_original_formula_sum 'Ag2 Ba1 Ge1 S4'
_cod_database_code 7209358

loop_
_symmetry_equiv_pos_as_xyz
x,y,z
y,-x,-z
-x,-y,z
-y,x,-z
x,-y,-z
-y,-x,z
-x,y,-z
y,x,z
x+1/2,y+1/2,z+1/2
y+1/2,-x+1/2,-z+1/2
-x+1/2,-y+1/2,z+1/2
-y+1/2,x+1/2,-z+1/2
x+1/2,-y+1/2,-z+1/2
-y+1/2,-x+1/2,z+1/2
-x+1/2,y+1/2,-z+1/2
y+1/2,x+1/2,z+1/2

loop_
_atom_site_label
_atom_site_type_symbol
_atom_site_fract_x
_atom_site_fract_y
_atom_site_fract_z
_atom_site_occupancy
_atom_site_U_iso_or_equiv
Ge1 Ge+4 0 0 0.5 1 0.0
Ag1 Ag+1 0 0.5 0.25 1 0.0
S1 S-2 0.1883 0.1883 0.344 1 0.0
Ba1 Ba+2 0 0 0 1 0.0
